data_1506424
loop_
_publ_author_name
'Hsueh, Mao-Lin'
'Huang, Bor-Hunn'
'Wu, Jincai'
'Lin, Chu-Chieh'

_publ_section_title
;
 Synthesis, Characterization, and Catalytic Studies of Lithium
 Complexes:&#x00A0; Efficient Initiators for Ring-Opening Polymerization
 ofl-Lactide
;
_journal_issue 23
_journal_name_full Macromolecules
_journal_page_first 9482
_journal_paper_doi 10.1021/ma050600o
_journal_volume 38
_journal_year 2005
_chemical_formula_sum 'C45 H69 Li O5'
_chemical_formula_weight 696.94
_chemical_name_systematic
; 
 ? 
;
_space_group_IT_number 19
_symmetry_cell_setting orthorhombic
_symmetry_space_group_name_Hall 'P 2ac 2ab'
_symmetry_space_group_name_H-M 'P 21 21 21'
_atom_sites_solution_hydrogens geom
_atom_sites_solution_primary direct
_atom_sites_solution_secondary difmap
_audit_creation_method SHELXL-97
_cell_angle_alpha 90.00
_cell_angle_beta 90.00
_cell_angle_gamma 90.00
_cell_formula_units_Z 4
_cell_length_a 11.9852(10)
_cell_length_b 18.9242(16)
_cell_length_c 19.5947(16)
_cell_measurement_reflns_used 3267
_cell_measurement_temperature 293(2)
_cell_measurement_theta_max 20.028
_cell_measurement_theta_min 2.264
_cell_volume 4444.3(6)
_computing_cell_refinement 'Bruker SMART'
_computing_data_collection 'Bruker SMART'
_computing_data_reduction 'Bruker SHELXTL'
_computing_molecular_graphics 'Bruker SHELXTL'
_computing_publication_material 'Bruker SHELXTL'
_computing_structure_refinement 'SHELXL-97 (Sheldrick, 1997)'
_computing_structure_solution 'SHELXS-97 (Sheldrick, 1990)'
_diffrn_ambient_temperature 293(2)
_diffrn_measured_fraction_theta_full 0.998
_diffrn_measured_fraction_theta_max 0.998
_diffrn_measurement_device_type 'CCD area detector"'
_diffrn_measurement_method 'phi and omega scans'
_diffrn_radiation_monochromator graphite
_diffrn_radiation_source 'fine-focus sealed tube'
_diffrn_radiation_type MoK\a
_diffrn_radiation_wavelength 0.71073
_diffrn_reflns_av_R_equivalents 0.0702
_diffrn_reflns_av_sigmaI/netI 0.0944
_diffrn_reflns_limit_h_max 14
_diffrn_reflns_limit_h_min -14
_diffrn_reflns_limit_k_max 23
_diffrn_reflns_limit_k_min -23
_diffrn_reflns_limit_l_max 24
_diffrn_reflns_limit_l_min -14
_diffrn_reflns_number 25440
_diffrn_reflns_theta_full 26.03
_diffrn_reflns_theta_max 26.03
_diffrn_reflns_theta_min 2.01
_exptl_absorpt_coefficient_mu 0.065
_exptl_absorpt_correction_T_max 1.000
_exptl_absorpt_correction_T_min 0.690
_exptl_absorpt_correction_type SADABS
_exptl_crystal_colour colorless
_exptl_crystal_density_diffrn 1.042
_exptl_crystal_density_method 'not measured'
_exptl_crystal_description parallelpiped
_exptl_crystal_F_000 1528
_exptl_crystal_size_max 0.60
_exptl_crystal_size_mid 0.45
_exptl_crystal_size_min 0.35
_refine_diff_density_max 0.175
_refine_diff_density_min -0.132
_refine_diff_density_rms 0.032
_refine_ls_abs_structure_details 'Flack H D (1983), Acta Cryst. A39, 876-881'
_refine_ls_abs_structure_Flack -0.5(16)
_refine_ls_extinction_method none
_refine_ls_goodness_of_fit_ref 1.005
_refine_ls_hydrogen_treatment mixed
_refine_ls_matrix_type full
_refine_ls_number_parameters 468
_refine_ls_number_reflns 8754
_refine_ls_number_restraints 0
_refine_ls_restrained_S_all 1.005
_refine_ls_R_factor_all 0.1619
_refine_ls_R_factor_gt 0.0527
_refine_ls_shift/su_max 0.006
_refine_ls_shift/su_mean 0.000
_refine_ls_structure_factor_coef Fsqd
_refine_ls_weighting_details 'calc w=1/[\s^2^(Fo^2^)+(0.0450P)^2^+0.0000P] where P=(Fo^2^+2Fc^2^)/3'
_refine_ls_weighting_scheme calc
_refine_ls_wR_factor_gt 0.1119
_refine_ls_wR_factor_ref 0.1366
_reflns_number_gt 3455
_reflns_number_total 8754
_reflns_threshold_expression >2sigma(I)
_cod_data_source_file ma050600osi20050912_050419.cif
_cod_data_source_block 3
_cod_depositor_comments
;
The following automatic conversions were performed:

'_symmetry_cell_setting' value 'Orthorhombic' changed to
'orthorhombic' according to
/home/saulius/struct/CIF-dictionaries/cif_core.dic dictionary named
'cif_core.dic' version 2.4.1 from 2010-06-29.

Automatic conversion script
Id: cif_fix_values 1715 2011-07-08 13:25:40Z adriana 
;
_cod_original_sg_symbol_H-M P2(1)2(1)2(1)
_cod_database_code 1506424

loop_
_symmetry_equiv_pos_as_xyz
'x, y, z'
'-x+1/2, -y, z+1/2'
'-x, y+1/2, -z+1/2'
'x+1/2, -y+1/2, -z'

loop_
_atom_site_label
_atom_site_type_symbol
_atom_site_fract_x
_atom_site_fract_y
_atom_site_fract_z
_atom_site_U_iso_or_equiv
_atom_site_adp_type
_atom_site_occupancy
_atom_site_symmetry_multiplicity
_atom_site_calc_flag
_atom_site_refinement_flags
Li Li 0.7210(5) 0.5701(3) 0.2643(3) 0.0738(18) Uani 1 1 d .
O1 O 0.73586(19) 0.52801(11) 0.17753(10) 0.0608(6) Uani 1 1 d .
O2 O 0.6087(2) 0.61524(14) 0.12575(14) 0.0635(7) Uani 1 1 d .
O3 O 0.5736(3) 0.61788(19) 0.26115(19) 0.1047(12) Uani 1 1 d .
O4 O 0.7291(3) 0.51157(17) 0.34431(14) 0.1062(10) Uani 1 1 d .
O5 O 0.8209(3) 0.65215(16) 0.27190(16) 0.1047(9) Uani 1 1 d .
C1 C 0.7425(3) 0.46868(16) 0.13884(16) 0.0530(8) Uani 1 1 d .
C2 C 0.8453(3) 0.43830(17) 0.12236(16) 0.0521(9) Uani 1 1 d .
C3 C 0.8449(3) 0.37762(17) 0.08105(17) 0.0590(9) Uani 1 1 d .
H3B H 0.9132 0.3572 0.0702 0.071 Uiso 1 1 calc R
C4 C 0.7494(3) 0.34645(16) 0.05557(17) 0.0572(9) Uani 1 1 d .
C5 C 0.6494(3) 0.37867(17) 0.07215(17) 0.0556(9) Uani 1 1 d .
H5A H 0.5835 0.3596 0.0550 0.067 Uiso 1 1 calc R
C6 C 0.6433(3) 0.43898(17) 0.11382(16) 0.0503(9) Uani 1 1 d .
C7 C 0.5302(3) 0.47236(17) 0.13091(18) 0.0579(9) Uani 1 1 d .
H7A H 0.5421 0.5003 0.1724 0.069 Uiso 1 1 calc R
C8 C 0.4942(3) 0.52468(18) 0.07592(17) 0.0535(9) Uani 1 1 d .
C9 C 0.4203(3) 0.50546(17) 0.02522(18) 0.0587(9) Uani 1 1 d .
H9A H 0.3930 0.4594 0.0246 0.070 Uiso 1 1 calc R
C10 C 0.3850(3) 0.55240(19) -0.02511(18) 0.0612(9) Uani 1 1 d .
C11 C 0.4265(3) 0.62055(18) -0.02262(19) 0.0584(9) Uani 1 1 d .
H11A H 0.4028 0.6527 -0.0555 0.070 Uiso 1 1 calc R
C12 C 0.5027(3) 0.64376(17) 0.02721(19) 0.0547(9) Uani 1 1 d .
C13 C 0.5357(3) 0.59438(18) 0.07619(18) 0.0530(9) Uani 1 1 d .
C14 C 0.9566(3) 0.4700(2) 0.14676(19) 0.0665(10) Uani 1 1 d .
C15 C 0.9664(3) 0.54764(19) 0.1208(2) 0.0973(14) Uani 1 1 d .
H15A H 0.9031 0.5743 0.1362 0.146 Uiso 1 1 calc R
H15B H 0.9686 0.5479 0.0718 0.146 Uiso 1 1 calc R
H15C H 1.0335 0.5685 0.1384 0.146 Uiso 1 1 calc R
C16 C 0.9619(3) 0.4683(2) 0.2244(2) 0.0967(13) Uani 1 1 d .
H16A H 0.9563 0.4203 0.2400 0.145 Uiso 1 1 calc R
H16B H 0.9012 0.4954 0.2429 0.145 Uiso 1 1 calc R
H16C H 1.0314 0.4882 0.2394 0.145 Uiso 1 1 calc R
C17 C 1.0598(3) 0.4299(2) 0.1198(2) 0.0927(13) Uani 1 1 d .
H17A H 1.0568 0.3817 0.1347 0.139 Uiso 1 1 calc R
H17B H 1.1263 0.4518 0.1370 0.139 Uiso 1 1 calc R
H17C H 1.0603 0.4315 0.0708 0.139 Uiso 1 1 calc R
C18 C 0.7579(3) 0.28031(18) 0.01105(19) 0.0700(10) Uani 1 1 d .
C19 C 0.6458(4) 0.2514(2) -0.0087(3) 0.1245(18) Uani 1 1 d .
H19A H 0.6049 0.2867 -0.0334 0.187 Uiso 1 1 calc R
H19B H 0.6052 0.2386 0.0317 0.187 Uiso 1 1 calc R
H19C H 0.6556 0.2104 -0.0369 0.187 Uiso 1 1 calc R
C20 C 0.8240(4) 0.22307(19) 0.0488(2) 0.1050(15) Uani 1 1 d .
H20A H 0.8297 0.1818 0.0206 0.157 Uiso 1 1 calc R
H20B H 0.7864 0.2112 0.0905 0.157 Uiso 1 1 calc R
H20C H 0.8975 0.2404 0.0590 0.157 Uiso 1 1 calc R
C21 C 0.8239(4) 0.2974(2) -0.0548(2) 0.1078(16) Uani 1 1 d .
H21A H 0.7847 0.3327 -0.0806 0.162 Uiso 1 1 calc R
H21B H 0.8314 0.2553 -0.0818 0.162 Uiso 1 1 calc R
H21C H 0.8966 0.3148 -0.0429 0.162 Uiso 1 1 calc R
C22 C 0.4412(3) 0.41741(18) 0.14900(19) 0.0765(12) Uani 1 1 d .
H22A H 0.3727 0.4410 0.1601 0.115 Uiso 1 1 calc R
H22B H 0.4658 0.3902 0.1875 0.115 Uiso 1 1 calc R
H22C H 0.4294 0.3867 0.1107 0.115 Uiso 1 1 calc R
C23 C 0.3018(3) 0.5285(2) -0.0792(2) 0.0739(11) Uani 1 1 d .
C24 C 0.2808(4) 0.5838(2) -0.1349(2) 0.1222(18) Uani 1 1 d .
H24A H 0.2507 0.6259 -0.1146 0.183 Uiso 1 1 calc R
H24B H 0.2287 0.5654 -0.1675 0.183 Uiso 1 1 calc R
H24C H 0.3498 0.5948 -0.1574 0.183 Uiso 1 1 calc R
C25 C 0.3490(4) 0.4646(2) -0.1184(2) 0.1144(16) Uani 1 1 d .
H25A H 0.3643 0.4269 -0.0870 0.172 Uiso 1 1 calc R
H25B H 0.4168 0.4781 -0.1411 0.172 Uiso 1 1 calc R
H25C H 0.2955 0.4490 -0.1516 0.172 Uiso 1 1 calc R
C26 C 0.1934(4) 0.5069(4) -0.0468(3) 0.184(3) Uani 1 1 d .
H26A H 0.1629 0.5461 -0.0219 0.275 Uiso 1 1 calc R
H26B H 0.2063 0.4682 -0.0161 0.275 Uiso 1 1 calc R
H26C H 0.1418 0.4926 -0.0816 0.275 Uiso 1 1 calc R
C27 C 0.5457(3) 0.72037(17) 0.0281(2) 0.0614(10) Uani 1 1 d .
C28 C 0.5135(3) 0.75744(19) 0.0949(2) 0.0920(13) Uani 1 1 d .
H28A H 0.5426 0.7312 0.1329 0.138 Uiso 1 1 calc R
H28B H 0.4337 0.7600 0.0984 0.138 Uiso 1 1 calc R
H28C H 0.5442 0.8043 0.0953 0.138 Uiso 1 1 calc R
C29 C 0.4974(3) 0.76396(19) -0.0311(2) 0.0912(13) Uani 1 1 d .
H29A H 0.5178 0.7425 -0.0737 0.137 Uiso 1 1 calc R
H29B H 0.5267 0.8111 -0.0293 0.137 Uiso 1 1 calc R
H29C H 0.4176 0.7655 -0.0274 0.137 Uiso 1 1 calc R
C30 C 0.6747(3) 0.72122(18) 0.0194(2) 0.0777(11) Uani 1 1 d .
H30A H 0.6944 0.6986 -0.0228 0.117 Uiso 1 1 calc R
H30B H 0.7087 0.6964 0.0567 0.117 Uiso 1 1 calc R
H30C H 0.7007 0.7692 0.0189 0.117 Uiso 1 1 calc R
C31 C 0.4712(5) 0.6186(3) 0.2935(3) 0.157(2) Uani 1 1 d .
H31A H 0.4824 0.6326 0.3406 0.189 Uiso 1 1 calc R
H31B H 0.4417 0.5709 0.2937 0.189 Uiso 1 1 calc R
C32 C 0.3860(4) 0.6664(3) 0.2626(3) 0.0942(14) Uani 1 1 d .
C33 C 0.3707(5) 0.7330(4) 0.2855(3) 0.1175(18) Uani 1 1 d .
H33A H 0.4134 0.7488 0.3220 0.141 Uiso 1 1 calc R
C34 C 0.2963(7) 0.7772(4) 0.2574(4) 0.136(2) Uani 1 1 d .
H34A H 0.2887 0.8230 0.2737 0.163 Uiso 1 1 calc R
C35 C 0.2328(6) 0.7544(5) 0.2053(5) 0.148(2) Uani 1 1 d .
H35A H 0.1808 0.7850 0.1861 0.177 Uiso 1 1 calc R
C36 C 0.2426(6) 0.6878(5) 0.1801(3) 0.134(2) Uani 1 1 d .
H36A H 0.1975 0.6725 0.1444 0.161 Uiso 1 1 calc R
C37 C 0.3225(6) 0.6424(3) 0.2091(4) 0.1193(17) Uani 1 1 d .
H37A H 0.3321 0.5968 0.1923 0.143 Uiso 1 1 calc R
C38 C 0.6509(7) 0.4587(4) 0.3511(4) 0.212(4) Uani 1 1 d .
H38A H 0.5774 0.4764 0.3392 0.254 Uiso 1 1 calc R
H38B H 0.6687 0.4197 0.3209 0.254 Uiso 1 1 calc R
C39 C 0.6524(6) 0.4357(4) 0.4203(4) 0.193(3) Uani 1 1 d .
H39A H 0.6585 0.3846 0.4224 0.232 Uiso 1 1 calc R
H39B H 0.5841 0.4497 0.4432 0.232 Uiso 1 1 calc R
C40 C 0.7469(6) 0.4681(3) 0.4524(3) 0.159(2) Uani 1 1 d .
H40A H 0.7232 0.4989 0.4891 0.190 Uiso 1 1 calc R
H40B H 0.7964 0.4323 0.4709 0.190 Uiso 1 1 calc R
C41 C 0.8006(4) 0.5066(3) 0.4018(3) 0.131(2) Uani 1 1 d .
H41A H 0.8697 0.4833 0.3891 0.157 Uiso 1 1 calc R
H41B H 0.8184 0.5535 0.4186 0.157 Uiso 1 1 calc R
C42 C 0.7968(6) 0.7136(3) 0.2343(3) 0.177(3) Uani 1 1 d .
H42A H 0.7262 0.7333 0.2492 0.212 Uiso 1 1 calc R
H42B H 0.7907 0.7022 0.1862 0.212 Uiso 1 1 calc R
C43 C 0.8840(8) 0.7642(4) 0.2444(4) 0.253(5) Uani 1 1 d .
H43A H 0.9223 0.7733 0.2017 0.303 Uiso 1 1 calc R
H43B H 0.8532 0.8083 0.2610 0.303 Uiso 1 1 calc R
C44 C 0.9605(6) 0.7354(4) 0.2935(4) 0.162(2) Uani 1 1 d .
H44A H 0.9501 0.7573 0.3378 0.195 Uiso 1 1 calc R
H44B H 1.0371 0.7426 0.2791 0.195 Uiso 1 1 calc R
C45 C 0.9338(5) 0.6596(3) 0.2965(3) 0.1324(19) Uani 1 1 d .
H45A H 0.9849 0.6328 0.2681 0.159 Uiso 1 1 calc R
H45B H 0.9396 0.6424 0.3430 0.159 Uiso 1 1 calc R
H3A H 0.565(3) 0.6175(19) 0.219(2) 0.082(15) Uiso 1 1 d .
H2A H 0.644(4) 0.585(3) 0.138(3) 0.15(3) Uiso 1 1 d .

loop_
_atom_site_aniso_label
_atom_site_aniso_U_11
_atom_site_aniso_U_22
_atom_site_aniso_U_33
_atom_site_aniso_U_23
_atom_site_aniso_U_13
_atom_site_aniso_U_12
Li 0.087(5) 0.077(4) 0.057(4) 0.003(3) 0.001(3) -0.001(4)
O1 0.0695(16) 0.0569(13) 0.0560(14) -0.0053(13) -0.0086(13) 0.0050(14)
O2 0.0671(17) 0.0584(16) 0.0651(18) 0.0021(15) -0.0110(15) 0.0014(15)
O3 0.095(2) 0.155(3) 0.064(2) -0.001(2) 0.009(2) 0.036(2)
O4 0.124(3) 0.125(2) 0.070(2) 0.0263(18) -0.016(2) -0.025(2)
O5 0.120(2) 0.085(2) 0.109(2) 0.005(2) -0.029(2) -0.0182(19)
C1 0.061(2) 0.0511(19) 0.047(2) 0.0032(18) 0.004(2) 0.002(2)
C2 0.053(2) 0.052(2) 0.051(2) 0.0049(19) -0.0070(19) 0.0012(19)
C3 0.057(2) 0.061(2) 0.059(2) 0.005(2) 0.000(2) 0.005(2)
C4 0.060(2) 0.0516(19) 0.060(2) 0.0032(18) -0.007(2) 0.002(2)
C5 0.052(2) 0.055(2) 0.059(2) 0.007(2) -0.0030(19) 0.0023(19)
C6 0.050(2) 0.051(2) 0.051(2) 0.0090(19) -0.0063(18) 0.0012(18)
C7 0.052(2) 0.056(2) 0.065(2) 0.007(2) 0.0041(19) 0.0002(19)
C8 0.047(2) 0.053(2) 0.060(2) 0.008(2) 0.0054(19) 0.0042(18)
C9 0.050(2) 0.059(2) 0.067(2) 0.004(2) 0.001(2) 0.0020(17)
C10 0.052(2) 0.070(2) 0.063(2) 0.001(2) 0.005(2) 0.0004(19)
C11 0.052(2) 0.058(2) 0.065(2) 0.010(2) 0.000(2) 0.0060(18)
C12 0.0442(19) 0.055(2) 0.065(2) 0.004(2) 0.005(2) 0.0025(17)
C13 0.050(2) 0.056(2) 0.054(2) 0.004(2) -0.0002(19) 0.0086(18)
C14 0.060(2) 0.067(2) 0.072(3) -0.002(2) -0.008(2) -0.004(2)
C15 0.087(3) 0.084(3) 0.121(4) -0.004(3) -0.005(3) -0.022(2)
C16 0.083(3) 0.125(3) 0.082(3) -0.014(3) -0.026(2) 0.002(3)
C17 0.057(2) 0.096(3) 0.125(4) -0.015(3) -0.009(3) 0.000(2)
C18 0.076(3) 0.061(2) 0.073(3) -0.011(2) -0.009(2) 0.010(2)
C19 0.090(3) 0.104(3) 0.180(5) -0.074(3) -0.017(3) -0.013(3)
C20 0.138(4) 0.057(2) 0.120(4) -0.013(3) -0.014(3) 0.021(3)
C21 0.143(4) 0.097(3) 0.083(3) -0.014(3) 0.015(3) 0.015(3)
C22 0.062(2) 0.074(2) 0.093(3) 0.024(2) 0.018(2) 0.003(2)
C23 0.066(2) 0.079(3) 0.076(3) -0.006(3) -0.017(2) -0.001(2)
C24 0.148(5) 0.102(3) 0.117(4) 0.001(3) -0.062(4) 0.001(3)
C25 0.136(4) 0.107(3) 0.100(3) -0.018(3) -0.026(3) -0.009(3)
C26 0.067(3) 0.371(10) 0.113(4) 0.003(5) -0.008(3) -0.089(5)
C27 0.053(2) 0.056(2) 0.075(3) 0.012(2) 0.001(2) 0.0037(18)
C28 0.100(3) 0.060(2) 0.116(4) -0.006(3) 0.014(3) -0.002(2)
C29 0.081(3) 0.068(3) 0.125(4) 0.038(3) -0.014(3) 0.002(2)
C30 0.058(2) 0.066(2) 0.109(3) 0.012(2) 0.003(2) -0.010(2)
C31 0.142(5) 0.205(6) 0.126(5) 0.041(4) 0.059(4) 0.070(5)
C32 0.084(3) 0.120(5) 0.079(4) 0.008(3) 0.018(3) 0.015(3)
C33 0.107(4) 0.130(5) 0.115(5) -0.034(4) 0.009(3) 0.018(4)
C34 0.133(5) 0.136(5) 0.138(6) -0.006(5) 0.028(5) 0.027(5)
C35 0.091(5) 0.187(8) 0.164(7) 0.016(6) 0.019(5) 0.033(5)
C36 0.091(4) 0.195(7) 0.117(5) -0.010(6) -0.010(4) -0.027(5)
C37 0.132(5) 0.114(4) 0.112(5) -0.003(4) 0.017(4) -0.007(4)
C38 0.277(9) 0.208(7) 0.150(6) 0.063(6) -0.116(6) -0.126(7)
C39 0.187(7) 0.228(7) 0.164(7) 0.071(6) -0.052(6) -0.098(6)
C40 0.210(7) 0.157(5) 0.108(4) 0.050(4) -0.048(5) -0.081(5)
C41 0.130(4) 0.156(5) 0.105(4) 0.033(4) -0.042(4) -0.044(4)
C42 0.244(8) 0.110(4) 0.177(6) 0.056(4) -0.100(6) -0.059(5)
C43 0.333(11) 0.187(7) 0.238(9) 0.108(7) -0.181(9) -0.135(8)
C44 0.160(6) 0.154(6) 0.173(6) 0.008(5) 0.003(5) -0.069(5)
C45 0.123(5) 0.117(5) 0.157(5) -0.019(4) -0.020(4) 0.004(4)

loop_
_atom_type_symbol
_atom_type_description
_atom_type_scat_dispersion_real
_atom_type_scat_dispersion_imag
_atom_type_scat_source
C C 0.0033 0.0016 'International Tables Vol C Tables 4.2.6.8 and 6.1.1.4'
H H 0.0000 0.0000 'International Tables Vol C Tables 4.2.6.8 and 6.1.1.4'
Li Li -0.0003 0.0001 'International Tables Vol C Tables 4.2.6.8 and 6.1.1.4'
O O 0.0106 0.0060 'International Tables Vol C Tables 4.2.6.8 and 6.1.1.4'

loop_
_geom_angle_atom_site_label_1
_geom_angle_atom_site_label_2
_geom_angle_atom_site_label_3
_geom_angle
O1 Li O4 119.2(3)
O1 Li O5 110.1(3)
O4 Li O5 111.2(3)
O1 Li O3 104.4(3)
O4 Li O3 109.4(3)
O5 Li O3 100.6(3)
C1 O1 Li 149.2(3)
C31 O3 Li 141.3(4)
C38 O4 C41 106.7(4)
C38 O4 Li 117.5(4)
C41 O4 Li 135.8(4)
C42 O5 C45 106.7(4)
C42 O5 Li 119.2(4)
C45 O5 Li 132.3(4)
O1 C1 C2 121.4(3)
O1 C1 C6 118.5(3)
C2 C1 C6 120.1(3)
C1 C2 C3 117.8(3)
C1 C2 C14 122.2(3)
C3 C2 C14 120.0(3)
C4 C3 C2 124.0(3)
C5 C4 C3 116.4(3)
C5 C4 C18 123.6(3)
C3 C4 C18 120.0(3)
C4 C5 C6 122.7(3)
C5 C6 C1 118.9(3)
C5 C6 C7 120.5(3)
C1 C6 C7 120.5(3)
C8 C7 C6 111.3(3)
C8 C7 C22 114.0(3)
C6 C7 C22 112.7(3)
C13 C8 C9 118.4(3)
C13 C8 C7 120.3(3)
C9 C8 C7 121.3(3)
C10 C9 C8 122.4(3)
C11 C10 C9 117.4(3)
C11 C10 C23 122.4(3)
C9 C10 C23 120.2(3)
C10 C11 C12 123.3(3)
C11 C12 C13 116.9(3)
C11 C12 C27 121.3(3)
C13 C12 C27 121.9(3)
O2 C13 C8 120.0(3)
O2 C13 C12 118.5(3)
C8 C13 C12 121.5(3)
C2 C14 C16 109.8(3)
C2 C14 C17 113.4(3)
C16 C14 C17 107.4(3)
C2 C14 C15 109.3(3)
C16 C14 C15 110.0(3)
C17 C14 C15 106.9(3)
C19 C18 C21 108.6(3)
C19 C18 C4 112.7(3)
C21 C18 C4 109.8(3)
C19 C18 C20 109.2(3)
C21 C18 C20 106.6(3)
C4 C18 C20 109.7(3)
C26 C23 C10 110.6(3)
C26 C23 C24 110.2(4)
C10 C23 C24 113.6(3)
C26 C23 C25 108.3(4)
C10 C23 C25 109.9(3)
C24 C23 C25 104.0(3)
C12 C27 C30 110.0(3)
C12 C27 C29 111.8(3)
C30 C27 C29 106.6(3)
C12 C27 C28 110.8(3)
C30 C27 C28 109.8(3)
C29 C27 C28 107.7(3)
O3 C31 C32 115.3(4)
C33 C32 C37 119.2(5)
C33 C32 C31 121.6(7)
C37 C32 C31 119.3(7)
C34 C33 C32 122.4(6)
C33 C34 C35 119.3(7)
C36 C35 C34 121.6(7)
C35 C36 C37 118.6(7)
C32 C37 C36 119.0(6)
C39 C38 O4 107.8(5)
C38 C39 C40 107.3(6)
C41 C40 C39 106.2(5)
C40 C41 O4 108.7(4)
O5 C42 C43 109.3(5)
C44 C43 C42 107.8(6)
C43 C44 C45 104.9(6)
O5 C45 C44 106.6(5)

loop_
_geom_bond_atom_site_label_1
_geom_bond_atom_site_label_2
_geom_bond_distance
Li O1 1.885(6)
Li O4 1.922(7)
Li O5 1.967(7)
Li O3 1.985(7)
O1 C1 1.357(3)
O2 C13 1.365(4)
O3 C31 1.382(5)
O4 C38 1.377(6)
O4 C41 1.420(5)
O5 C42 1.408(5)
O5 C45 1.443(5)
C1 C2 1.398(4)
C1 C6 1.404(4)
C2 C3 1.405(4)
C2 C14 1.539(4)
C3 C4 1.382(4)
C4 C5 1.383(4)
C4 C18 1.529(4)
C5 C6 1.405(4)
C6 C7 1.532(4)
C7 C8 1.526(4)
C7 C22 1.531(4)
C8 C13 1.410(4)
C8 C9 1.380(4)
C9 C10 1.393(4)
C10 C11 1.383(4)
C10 C23 1.524(5)
C11 C12 1.408(4)
C12 C13 1.397(4)
C12 C27 1.539(4)
C14 C16 1.524(5)
C14 C17 1.543(5)
C14 C15 1.559(5)
C18 C19 1.501(5)
C18 C21 1.548(5)
C18 C20 1.533(5)
C23 C26 1.504(5)
C23 C24 1.531(5)
C23 C25 1.540(5)
C27 C30 1.555(4)
C27 C29 1.537(4)
C27 C28 1.535(5)
C31 C32 1.492(6)
C32 C33 1.350(6)
C32 C37 1.372(7)
C33 C34 1.340(7)
C34 C35 1.344(8)
C35 C36 1.359(8)
C36 C37 1.406(7)
C38 C39 1.425(7)
C39 C40 1.434(7)
C40 C41 1.387(6)
C42 C43 1.430(7)
C43 C44 1.437(8)
C44 C45 1.471(6)
